data_4516874
loop_
_publ_author_name
'Wang, Jun'
'Wu, Yayang'
'Sheng, Wanle'
'Yu, Changjiang'
'Wei, Yun'
'Hao, Erhong'
'Jiao, Lijuan'

_publ_section_title
;
 Synthesis, Structure, and Properties of \b-Vinyl Ketone/Ester
 Functionalized AzaBODIPYs from FormylazaBODIPYs.
;
_journal_issue 6
_journal_name_full 'ACS omega'
_journal_page_first 2568
_journal_page_last 2576
_journal_paper_doi 10.1021/acsomega.7b00393
_journal_volume 2
_journal_year 2017
_chemical_formula_sum 'C38 H32 B Cl2 F2 N3 O5'
_chemical_formula_weight 730.38
_space_group_IT_number 14
_space_group_name_Hall '-P 2yn'
_space_group_name_H-M_alt 'P 1 21/n 1'
_symmetry_cell_setting monoclinic
_symmetry_space_group_name_H-M 'P 1 21/n 1'
_atom_sites_solution_hydrogens geom
_atom_sites_solution_primary direct
_atom_sites_solution_secondary difmap
_audit_creation_method SHELXL-97
_cell_angle_alpha 90.00
_cell_angle_beta 95.3880(10)
_cell_angle_gamma 90.00
_cell_formula_units_Z 4
_cell_length_a 10.4594(8)
_cell_length_b 12.3954(10)
_cell_length_c 26.280(2)
_cell_measurement_reflns_used 9960
_cell_measurement_temperature 293(2)
_cell_measurement_theta_max 26.78
_cell_measurement_theta_min 2.17
_cell_volume 3392.1(5)
_computing_cell_refinement 'Bruker SMART'
_computing_data_collection 'Bruker SMART'
_computing_data_reduction 'Bruker SAINT'
_computing_molecular_graphics 'Bruker SHELXTL'
_computing_publication_material 'Bruker SHELXTL'
_computing_structure_refinement 'SHELXL-97 (Sheldrick, 1997)'
_computing_structure_solution 'SHELXS-97 (Sheldrick, 1990)'
_diffrn_ambient_temperature 293(2)
_diffrn_measured_fraction_theta_full 0.996
_diffrn_measured_fraction_theta_max 0.996
_diffrn_measurement_device_type 'CCD area detector'
_diffrn_measurement_method 'phi and omega scans'
_diffrn_radiation_monochromator graphite
_diffrn_radiation_source 'fine-focus sealed tube'
_diffrn_radiation_type MoK\a
_diffrn_radiation_wavelength 0.71073
_diffrn_reflns_av_R_equivalents 0.0297
_diffrn_reflns_av_sigmaI/netI 0.0293
_diffrn_reflns_limit_h_max 12
_diffrn_reflns_limit_h_min -13
_diffrn_reflns_limit_k_max 16
_diffrn_reflns_limit_k_min -16
_diffrn_reflns_limit_l_max 34
_diffrn_reflns_limit_l_min -27
_diffrn_reflns_number 28757
_diffrn_reflns_theta_full 27.60
_diffrn_reflns_theta_max 27.60
_diffrn_reflns_theta_min 1.56
_exptl_absorpt_coefficient_mu 0.253
_exptl_absorpt_correction_T_max 0.9631
_exptl_absorpt_correction_T_min 0.9418
_exptl_absorpt_correction_type multi-scan
_exptl_crystal_colour colorless
_exptl_crystal_density_diffrn 1.430
_exptl_crystal_density_method 'not measured'
_exptl_crystal_description block
_exptl_crystal_F_000 1512
_exptl_crystal_size_max 0.24
_exptl_crystal_size_mid 0.22
_exptl_crystal_size_min 0.15
_refine_diff_density_max 1.204
_refine_diff_density_min -0.783
_refine_diff_density_rms 0.063
_refine_ls_extinction_method none
_refine_ls_goodness_of_fit_ref 1.082
_refine_ls_hydrogen_treatment mixed
_refine_ls_matrix_type full
_refine_ls_number_parameters 492
_refine_ls_number_reflns 7831
_refine_ls_number_restraints 22
_refine_ls_restrained_S_all 1.091
_refine_ls_R_factor_all 0.1113
_refine_ls_R_factor_gt 0.0824
_refine_ls_shift/su_max 0.013
_refine_ls_shift/su_mean 0.000
_refine_ls_structure_factor_coef Fsqd
_refine_ls_weighting_details 'calc w=1/[\s^2^(Fo^2^)+(0.1182P)^2^+3.0047P] where P=(Fo^2^+2Fc^2^)/3'
_refine_ls_weighting_scheme calc
_refine_ls_wR_factor_gt 0.2326
_refine_ls_wR_factor_ref 0.2571
_reflns_number_gt 5275
_reflns_number_total 7831
_reflns_threshold_expression >2sigma(I)
_cod_data_source_file ao7b00393_si_002.cif
_cod_data_source_block 121122a_0m
_cod_depositor_comments
;
The following automatic conversions were performed:

data item '_symmetry_cell_setting' value 'Monoclinic' was changed to
'monoclinic' in accordance with the
/home/saulius/struct/COD-crude-data/automatic-downloads/DataCite-retrospective/ACS/depositions/lib/dictionaries/cif_core.dic
dictionary named 'cif_core.dic' version 2.4.2 last updated on
2011-04-26.

Automatic conversion script
Id: cif_fix_values 6909 2019-04-08 15:41:33Z antanas 
;
_cod_original_sg_symbol_H-M P2(1)/n
_cod_database_code 4516874

loop_
_symmetry_equiv_pos_as_xyz
'x, y, z'
'-x+1/2, y+1/2, -z+1/2'
'-x, -y, -z'
'x-1/2, -y-1/2, z-1/2'

loop_
_atom_site_label
_atom_site_type_symbol
_atom_site_fract_x
_atom_site_fract_y
_atom_site_fract_z
_atom_site_U_iso_or_equiv
_atom_site_adp_type
_atom_site_occupancy
_atom_site_symmetry_multiplicity
_atom_site_calc_flag
_atom_site_refinement_flags
_atom_site_disorder_assembly
_atom_site_disorder_group
B1 B 0.1463(3) 0.2895(2) 1.04475(13) 0.0414(7) Uani 1 1 d . . .
C1 C 0.2119(3) 0.4935(2) 1.03371(11) 0.0418(6) Uani 1 1 d . . .
C2 C 0.2759(3) 0.5528(2) 0.99795(12) 0.0433(6) Uani 1 1 d . . .
C3 C 0.3224(3) 0.4787(2) 0.96296(12) 0.0442(7) Uani 1 1 d . . .
C4 C 0.2858(3) 0.3763(2) 0.98019(11) 0.0411(6) Uani 1 1 d . . .
C5 C 0.2892(3) 0.1918(2) 0.98403(11) 0.0413(6) Uani 1 1 d . . .
C6 C 0.3292(3) 0.0842(2) 0.97072(12) 0.0456(7) Uani 1 1 d . . .
C7 C 0.2598(3) 0.0165(2) 0.99814(12) 0.0499(7) Uani 1 1 d . . .
H7 H 0.2640 -0.0584 0.9972 0.060 Uiso 1 1 calc R . .
C8 C 0.1797(3) 0.0773(2) 1.02855(11) 0.0435(6) Uani 1 1 d . . .
C9 C 0.1558(3) 0.5357(2) 1.07894(11) 0.0427(6) Uani 1 1 d . . .
C10 C 0.0303(3) 0.5161(3) 1.08894(13) 0.0511(7) Uani 1 1 d . . .
H10 H -0.0234 0.4768 1.0656 0.061 Uiso 1 1 calc R . .
C11 C -0.0167(3) 0.5539(3) 1.13324(13) 0.0542(8) Uani 1 1 d . . .
H11 H -0.1014 0.5406 1.1393 0.065 Uiso 1 1 calc R . .
C12 C 0.0631(3) 0.6115(3) 1.16839(12) 0.0535(8) Uani 1 1 d . . .
C13 C 0.1881(3) 0.6327(3) 1.15861(13) 0.0565(8) Uani 1 1 d . . .
H13 H 0.2417 0.6718 1.1821 0.068 Uiso 1 1 calc R . .
C14 C 0.2337(3) 0.5963(2) 1.11421(12) 0.0486(7) Uani 1 1 d . . .
H14 H 0.3174 0.6124 1.1077 0.058 Uiso 1 1 calc R . .
C15 C -0.0987(5) 0.6309(5) 1.22635(19) 0.0933(15) Uani 1 1 d . . .
H15A H -0.1094 0.6622 1.2591 0.140 Uiso 1 1 calc R . .
H15B H -0.1137 0.5546 1.2276 0.140 Uiso 1 1 calc R . .
H15C H -0.1589 0.6630 1.2009 0.140 Uiso 1 1 calc R . .
C16 C 0.2711(3) 0.6704(3) 0.99703(15) 0.0577(9) Uani 1 1 d . . .
H16 H 0.2239 0.7009 1.0216 0.069 Uiso 1 1 calc R . .
C17 C 0.3885(3) 0.4954(2) 0.91673(12) 0.0459(7) Uani 1 1 d . . .
C18 C 0.3686(3) 0.4232(3) 0.87561(13) 0.0530(8) Uani 1 1 d . . .
H18 H 0.3151 0.3641 0.8786 0.064 Uiso 1 1 calc R . .
C19 C 0.4256(3) 0.4370(3) 0.83109(14) 0.0600(9) Uani 1 1 d . . .
H19 H 0.4101 0.3877 0.8045 0.072 Uiso 1 1 calc R . .
C20 C 0.5063(3) 0.5241(3) 0.82564(14) 0.0595(9) Uani 1 1 d . . .
C21 C 0.5311(3) 0.5956(3) 0.86615(16) 0.0621(9) Uani 1 1 d . . .
H21 H 0.5875 0.6528 0.8633 0.075 Uiso 1 1 calc R . .
C22 C 0.4719(3) 0.5817(3) 0.91064(15) 0.0555(8) Uani 1 1 d . . .
H22 H 0.4880 0.6309 0.9372 0.067 Uiso 1 1 calc R . .
C23 C 0.6420(7) 0.6190(5) 0.7731(3) 0.126(2) Uani 1 1 d . . .
H23A H 0.5947 0.6853 0.7734 0.189 Uiso 1 1 calc R . .
H23B H 0.6776 0.6115 0.7410 0.189 Uiso 1 1 calc R . .
H23C H 0.7102 0.6198 0.8003 0.189 Uiso 1 1 calc R . .
C24 C 0.4238(3) 0.0572(3) 0.93474(12) 0.0526(8) Uani 1 1 d . . .
C25 C 0.4398(4) -0.0479(3) 0.91910(15) 0.0703(11) Uani 1 1 d . . .
H25 H 0.3911 -0.1029 0.9317 0.084 Uiso 1 1 calc R . .
C26 C 0.5318(5) -0.0724(4) 0.88345(18) 0.0897(9) Uani 1 1 d U . .
H26 H 0.5413 -0.1431 0.8726 0.108 Uiso 1 1 calc R . .
C27 C 0.6038(6) 0.0059(4) 0.8657(2) 0.0931(8) Uani 1 1 d U . .
C28 C 0.5901(5) 0.1072(4) 0.88115(17) 0.0849(13) Uani 1 1 d . . .
H28 H 0.6408 0.1610 0.8687 0.102 Uiso 1 1 calc R . .
C29 C 0.5020(4) 0.1345(3) 0.91530(15) 0.0684(10) Uani 1 1 d . . .
H29 H 0.4951 0.2060 0.9254 0.082 Uiso 1 1 calc R . .
C30 C 0.7157(8) -0.1029(5) 0.8165(3) 0.147(3) Uani 1 1 d . . .
H30A H 0.7434 -0.1052 0.7827 0.221 Uiso 1 1 calc R . .
H30B H 0.6357 -0.1408 0.8169 0.221 Uiso 1 1 calc R . .
H30C H 0.7792 -0.1365 0.8401 0.221 Uiso 1 1 calc R . .
C31 C 0.0902(3) 0.0285(2) 1.06075(12) 0.0473(7) Uani 1 1 d . . .
C32 C 0.0858(4) -0.0849(3) 1.06329(15) 0.0617(9) Uani 1 1 d . . .
H32 H 0.1388 -0.1251 1.0440 0.074 Uiso 1 1 calc R . .
C33 C 0.0060(4) -0.1376(3) 1.09323(17) 0.0711(11) Uani 1 1 d . . .
H33 H 0.0050 -0.2126 1.0938 0.085 Uiso 1 1 calc R . .
C34 C -0.0736(4) -0.0802(3) 1.12286(15) 0.0635(9) Uani 1 1 d . . .
C35 C -0.0768(4) 0.0317(3) 1.11876(15) 0.0674(10) Uani 1 1 d . . .
H35 H -0.1333 0.0713 1.1367 0.081 Uiso 1 1 calc R . .
C36 C 0.0031(4) 0.0839(3) 1.08832(15) 0.0619(9) Uani 1 1 d . . .
H36 H -0.0008 0.1587 1.0860 0.074 Uiso 1 1 calc R . .
C37 C -0.2221(5) -0.0832(5) 1.18673(19) 0.0950(15) Uani 1 1 d . . .
H37A H -0.1659 -0.0425 1.2105 0.143 Uiso 1 1 calc R . .
H37B H -0.2690 -0.1345 1.2051 0.143 Uiso 1 1 calc R . .
H37C H -0.2812 -0.0353 1.1680 0.143 Uiso 1 1 calc R . .
C38 C 0.9743(7) 0.2796(11) 0.1901(3) 0.084(3) Uani 0.713(12) 1 d PD A 1
H38A H 0.9968 0.2040 0.1874 0.100 Uiso 0.713(12) 1 calc PR A 1
H38B H 1.0204 0.3195 0.1658 0.100 Uiso 0.713(12) 1 calc PR A 1
Cl1 Cl 0.8098(5) 0.2948(5) 0.1741(2) 0.1246(19) Uani 0.713(12) 1 d PD A 1
Cl2 Cl 1.0212(2) 0.3242(4) 0.25043(10) 0.1084(14) Uani 0.713(12) 1 d PD A 1
C38' C 0.976(2) 0.316(2) 0.1877(11) 0.133(17) Uani 0.287(12) 1 d PD A 2
H38C H 1.0266 0.2939 0.1605 0.160 Uiso 0.287(12) 1 calc PR A 2
H38D H 0.9969 0.3910 0.1956 0.160 Uiso 0.287(12) 1 calc PR A 2
Cl1' Cl 0.8164(14) 0.3085(11) 0.1659(6) 0.134(5) Uani 0.287(12) 1 d PD A 2
Cl2' Cl 1.0189(9) 0.240(2) 0.2402(6) 0.175(8) Uani 0.287(12) 1 d PD A 2
F1 F 0.01603(17) 0.29700(14) 1.03114(8) 0.0579(5) Uani 1 1 d . . .
F2 F 0.17156(19) 0.28765(14) 1.09734(7) 0.0541(5) Uani 1 1 d . . .
N1 N 0.2157(2) 0.38642(18) 1.02181(9) 0.0406(5) Uani 1 1 d . . .
N2 N 0.2006(2) 0.18464(18) 1.02073(9) 0.0420(5) Uani 1 1 d . . .
N3 N 0.3253(2) 0.28099(18) 0.96343(9) 0.0433(6) Uani 1 1 d . . .
O1 O 0.0274(3) 0.6501(3) 1.21371(10) 0.0764(8) Uani 1 1 d . . .
O2 O 0.3160(4) 0.7324(2) 0.97087(16) 0.1055(12) Uani 1 1 d . . .
O3 O 0.5583(3) 0.5307(3) 0.78021(12) 0.0867(9) Uani 1 1 d . . .
O4 O 0.7006(4) -0.0039(3) 0.82978(13) 0.0972(8) Uani 1 1 d U . .
O5 O -0.1476(3) -0.1394(3) 1.15178(12) 0.0849(9) Uani 1 1 d . . .

loop_
_atom_site_aniso_label
_atom_site_aniso_U_11
_atom_site_aniso_U_22
_atom_site_aniso_U_33
_atom_site_aniso_U_23
_atom_site_aniso_U_13
_atom_site_aniso_U_12
B1 0.0446(17) 0.0328(14) 0.0473(18) -0.0033(13) 0.0068(14) 0.0002(12)
C1 0.0417(15) 0.0320(13) 0.0505(16) -0.0030(11) -0.0015(12) 0.0045(11)
C2 0.0439(15) 0.0325(13) 0.0529(17) 0.0009(12) 0.0008(12) 0.0011(11)
C3 0.0435(15) 0.0344(13) 0.0542(17) 0.0020(12) 0.0016(13) -0.0004(11)
C4 0.0431(15) 0.0351(13) 0.0453(15) -0.0018(11) 0.0056(12) 0.0004(11)
C5 0.0452(15) 0.0344(13) 0.0444(15) -0.0039(11) 0.0050(12) 0.0015(11)
C6 0.0534(17) 0.0355(14) 0.0474(16) -0.0034(12) 0.0020(13) 0.0056(12)
C7 0.0620(19) 0.0312(14) 0.0561(19) -0.0027(12) 0.0034(15) 0.0027(13)
C8 0.0500(16) 0.0339(13) 0.0459(16) -0.0012(11) 0.0004(13) -0.0007(11)
C9 0.0465(16) 0.0316(13) 0.0492(16) -0.0027(11) 0.0008(12) 0.0046(11)
C10 0.0469(17) 0.0456(16) 0.0601(19) -0.0123(14) 0.0008(14) 0.0015(13)
C11 0.0504(18) 0.0531(18) 0.060(2) -0.0070(15) 0.0096(15) 0.0010(14)
C12 0.063(2) 0.0487(17) 0.0486(18) -0.0051(14) 0.0072(15) 0.0050(15)
C13 0.062(2) 0.0525(18) 0.0530(19) -0.0115(15) -0.0057(15) -0.0028(15)
C14 0.0472(16) 0.0416(15) 0.0561(18) -0.0050(13) -0.0006(14) 0.0003(12)
C15 0.101(4) 0.105(4) 0.080(3) -0.019(3) 0.039(3) -0.003(3)
C16 0.058(2) 0.0361(15) 0.078(2) 0.0078(15) 0.0000(17) 0.0001(14)
C17 0.0427(15) 0.0391(14) 0.0557(17) 0.0065(13) 0.0041(13) 0.0025(12)
C18 0.0516(18) 0.0492(17) 0.0580(19) 0.0053(14) 0.0046(15) -0.0049(14)
C19 0.059(2) 0.067(2) 0.054(2) 0.0019(16) 0.0075(16) -0.0007(17)
C20 0.0519(19) 0.065(2) 0.063(2) 0.0206(18) 0.0125(16) 0.0058(16)
C21 0.0476(18) 0.0482(18) 0.093(3) 0.0195(18) 0.0174(18) -0.0013(14)
C22 0.0472(17) 0.0423(16) 0.077(2) 0.0042(15) 0.0027(16) 0.0009(13)
C23 0.147(5) 0.113(5) 0.129(5) 0.035(4) 0.070(4) -0.022(4)
C24 0.0609(19) 0.0469(16) 0.0496(18) -0.0067(14) 0.0040(15) 0.0148(14)
C25 0.089(3) 0.053(2) 0.069(2) -0.0121(17) 0.004(2) 0.0204(19)
C26 0.104(2) 0.0820(18) 0.0825(18) -0.0191(15) 0.0061(15) 0.0409(15)
C27 0.106(2) 0.0873(17) 0.0856(17) -0.0157(14) 0.0070(14) 0.0382(15)
C28 0.081(3) 0.104(4) 0.073(3) 0.003(2) 0.025(2) 0.030(3)
C29 0.070(2) 0.069(2) 0.069(2) -0.0041(19) 0.0224(19) 0.0139(19)
C30 0.204(8) 0.084(4) 0.135(5) 0.004(4) -0.085(5) -0.005(4)
C31 0.0522(17) 0.0369(14) 0.0517(17) 0.0019(12) -0.0005(13) -0.0046(12)
C32 0.068(2) 0.0406(16) 0.078(2) 0.0094(16) 0.0175(18) 0.0057(15)
C33 0.074(2) 0.0436(18) 0.098(3) 0.0205(19) 0.016(2) -0.0014(17)
C34 0.061(2) 0.065(2) 0.064(2) 0.0186(17) 0.0033(17) -0.0123(17)
C35 0.074(2) 0.060(2) 0.071(2) -0.0059(18) 0.0242(19) -0.0119(18)
C36 0.074(2) 0.0422(16) 0.073(2) -0.0058(16) 0.0220(19) -0.0133(16)
C37 0.086(3) 0.120(4) 0.083(3) 0.027(3) 0.026(3) -0.009(3)
C38 0.076(5) 0.098(8) 0.079(6) -0.016(4) 0.019(4) 0.013(4)
Cl1 0.092(3) 0.138(4) 0.142(3) -0.027(3) 0.001(2) 0.011(2)
Cl2 0.1065(16) 0.133(3) 0.0856(14) -0.0204(14) 0.0074(10) 0.0027(15)
C38' 0.15(3) 0.090(19) 0.17(3) 0.09(2) 0.06(2) 0.034(15)
Cl1' 0.106(7) 0.084(5) 0.197(11) 0.051(6) -0.059(7) -0.004(4)
Cl2' 0.171(7) 0.226(19) 0.126(8) 0.084(11) 0.010(5) 0.003(8)
F1 0.0434(10) 0.0467(10) 0.0837(14) -0.0036(9) 0.0063(9) 0.0018(7)
F2 0.0749(13) 0.0426(9) 0.0458(10) -0.0029(7) 0.0110(9) -0.0033(8)
N1 0.0449(13) 0.0310(11) 0.0460(13) -0.0032(9) 0.0043(10) 0.0021(9)
N2 0.0464(13) 0.0331(11) 0.0467(13) -0.0023(10) 0.0051(10) 0.0001(10)
N3 0.0485(14) 0.0347(12) 0.0474(14) -0.0013(10) 0.0073(11) 0.0010(10)
O1 0.0827(19) 0.091(2) 0.0564(15) -0.0210(14) 0.0137(13) -0.0019(15)
O2 0.132(3) 0.0519(17) 0.138(3) 0.0114(18) 0.044(2) -0.0009(18)
O3 0.085(2) 0.101(2) 0.0790(19) 0.0262(17) 0.0332(16) -0.0030(17)
O4 0.109(2) 0.0914(17) 0.0914(17) -0.0136(14) 0.0096(14) 0.0350(15)
O5 0.0804(19) 0.084(2) 0.094(2) 0.0304(17) 0.0264(17) -0.0112(15)

loop_
_atom_type_symbol
_atom_type_description
_atom_type_scat_dispersion_real
_atom_type_scat_dispersion_imag
_atom_type_scat_source
C C 0.0033 0.0016 'International Tables Vol C Tables 4.2.6.8 and 6.1.1.4'
H H 0.0000 0.0000 'International Tables Vol C Tables 4.2.6.8 and 6.1.1.4'
B B 0.0013 0.0007 'International Tables Vol C Tables 4.2.6.8 and 6.1.1.4'
N N 0.0061 0.0033 'International Tables Vol C Tables 4.2.6.8 and 6.1.1.4'
O O 0.0106 0.0060 'International Tables Vol C Tables 4.2.6.8 and 6.1.1.4'
F F 0.0171 0.0103 'International Tables Vol C Tables 4.2.6.8 and 6.1.1.4'
Cl Cl 0.1484 0.1585 'International Tables Vol C Tables 4.2.6.8 and 6.1.1.4'

loop_
_geom_angle_atom_site_label_1
_geom_angle_atom_site_label_2
_geom_angle_atom_site_label_3
_geom_angle
F1 B1 F2 110.6(3)
F1 B1 N1 109.5(2)
F2 B1 N1 110.4(2)
F1 B1 N2 109.7(2)
F2 B1 N2 110.2(2)
N1 B1 N2 106.5(2)
N1 C1 C2 109.2(3)
N1 C1 C9 123.6(3)
C2 C1 C9 127.1(3)
C1 C2 C3 107.9(2)
C1 C2 C16 121.0(3)
C3 C2 C16 130.5(3)
C4 C3 C2 104.8(3)
C4 C3 C17 123.7(3)
C2 C3 C17 131.5(3)
N3 C4 N1 123.0(2)
N3 C4 C3 125.9(3)
N1 C4 C3 110.6(2)
N3 C5 N2 125.1(2)
N3 C5 C6 125.4(3)
N2 C5 C6 109.4(2)
C7 C6 C5 105.0(3)
C7 C6 C24 128.8(3)
C5 C6 C24 126.2(3)
C6 C7 C8 110.0(3)
C6 C7 H7 125.0
C8 C7 H7 125.0
N2 C8 C7 108.6(3)
N2 C8 C31 127.9(3)
C7 C8 C31 123.4(3)
C10 C9 C14 118.3(3)
C10 C9 C1 123.3(3)
C14 C9 C1 118.4(3)
C9 C10 C11 121.1(3)
C9 C10 H10 119.4
C11 C10 H10 119.4
C12 C11 C10 119.7(3)
C12 C11 H11 120.1
C10 C11 H11 120.1
O1 C12 C13 115.9(3)
O1 C12 C11 124.4(3)
C13 C12 C11 119.7(3)
C14 C13 C12 120.3(3)
C14 C13 H13 119.9
C12 C13 H13 119.9
C13 C14 C9 120.8(3)
C13 C14 H14 119.6
C9 C14 H14 119.6
O1 C15 H15A 109.5
O1 C15 H15B 109.5
H15A C15 H15B 109.5
O1 C15 H15C 109.5
H15A C15 H15C 109.5
H15B C15 H15C 109.5
O2 C16 C2 131.1(4)
O2 C16 H16 114.5
C2 C16 H16 114.5
C22 C17 C18 116.6(3)
C22 C17 C3 123.3(3)
C18 C17 C3 120.1(3)
C19 C18 C17 122.2(3)
C19 C18 H18 118.9
C17 C18 H18 118.9
C18 C19 C20 120.1(4)
C18 C19 H19 119.9
C20 C19 H19 119.9
O3 C20 C19 115.8(4)
O3 C20 C21 124.9(3)
C19 C20 C21 119.3(3)
C22 C21 C20 120.1(3)
C22 C21 H21 120.0
C20 C21 H21 120.0
C21 C22 C17 121.7(3)
C21 C22 H22 119.2
C17 C22 H22 119.2
O3 C23 H23A 109.5
O3 C23 H23B 109.5
H23A C23 H23B 109.5
O3 C23 H23C 109.5
H23A C23 H23C 109.5
H23B C23 H23C 109.5
C25 C24 C29 116.7(3)
C25 C24 C6 120.9(3)
C29 C24 C6 122.4(3)
C24 C25 C26 120.0(4)
C24 C25 H25 120.0
C26 C25 H25 120.0
C27 C26 C25 120.5(4)
C27 C26 H26 119.8
C25 C26 H26 119.8
C28 C27 C26 119.8(5)
C28 C27 O4 112.3(5)
C26 C27 O4 127.9(4)
C27 C28 C29 121.6(5)
C27 C28 H28 119.2
C29 C28 H28 119.2
C24 C29 C28 121.4(4)
C24 C29 H29 119.3
C28 C29 H29 119.3
O4 C30 H30A 109.5
O4 C30 H30B 109.5
H30A C30 H30B 109.5
O4 C30 H30C 109.5
H30A C30 H30C 109.5
H30B C30 H30C 109.5
C36 C31 C32 116.1(3)
C36 C31 C8 125.8(3)
C32 C31 C8 118.0(3)
C33 C32 C31 122.0(4)
C33 C32 H32 119.0
C31 C32 H32 119.0
C32 C33 C34 120.6(3)
C32 C33 H33 119.7
C34 C33 H33 119.7
O5 C34 C33 116.3(4)
O5 C34 C35 125.0(4)
C33 C34 C35 118.6(3)
C36 C35 C34 120.2(4)
C36 C35 H35 119.9
C34 C35 H35 119.9
C35 C36 C31 122.2(3)
C35 C36 H36 118.9
C31 C36 H36 118.9
O5 C37 H37A 109.5
O5 C37 H37B 109.5
H37A C37 H37B 109.5
O5 C37 H37C 109.5
H37A C37 H37C 109.5
H37B C37 H37C 109.5
Cl2 C38 Cl1 112.3(5)
Cl2 C38 H38A 109.1
Cl1 C38 H38A 109.1
Cl2 C38 H38B 109.1
Cl1 C38 H38B 109.1
H38A C38 H38B 107.9
Cl2' C38' Cl1' 114.6(13)
Cl2' C38' H38C 108.6
Cl1' C38' H38C 108.6
Cl2' C38' H38D 108.6
Cl1' C38' H38D 108.6
H38C C38' H38D 107.6
C1 N1 C4 107.4(2)
C1 N1 B1 129.6(3)
C4 N1 B1 122.7(2)
C8 N2 C5 106.9(2)
C8 N2 B1 132.4(3)
C5 N2 B1 120.7(2)
C5 N3 C4 120.1(3)
C12 O1 C15 119.0(3)
C20 O3 C23 117.5(4)
C30 O4 C27 111.5(6)
C34 O5 C37 118.0(4)

loop_
_geom_bond_atom_site_label_1
_geom_bond_atom_site_label_2
_geom_bond_distance
B1 F1 1.379(4)
B1 F2 1.383(4)
B1 N1 1.555(4)
B1 N2 1.574(4)
C1 N1 1.365(3)
C1 C2 1.410(4)
C1 C9 1.470(4)
C2 C3 1.418(4)
C2 C16 1.458(4)
C3 C4 1.413(4)
C3 C17 1.468(4)
C4 N3 1.339(4)
C4 N1 1.379(4)
C5 N3 1.303(4)
C5 N2 1.401(4)
C5 C6 1.450(4)
C6 C7 1.359(4)
C6 C24 1.470(4)
C7 C8 1.426(4)
C7 H7 0.9300
C8 N2 1.367(4)
C8 C31 1.452(4)
C9 C10 1.384(4)
C9 C14 1.395(4)
C10 C11 1.387(5)
C10 H10 0.9300
C11 C12 1.384(5)
C11 H11 0.9300
C12 O1 1.368(4)
C12 C13 1.381(5)
C13 C14 1.377(5)
C13 H13 0.9300
C14 H14 0.9300
C15 O1 1.410(5)
C15 H15A 0.9600
C15 H15B 0.9600
C15 H15C 0.9600
C16 O2 1.160(5)
C16 H16 0.9300
C17 C22 1.399(4)
C17 C18 1.403(5)
C18 C19 1.373(5)
C18 H18 0.9300
C19 C20 1.386(5)
C19 H19 0.9300
C20 O3 1.360(4)
C20 C21 1.391(6)
C21 C22 1.384(5)
C21 H21 0.9300
C22 H22 0.9300
C23 O3 1.426(6)
C23 H23A 0.9600
C23 H23B 0.9600
C23 H23C 0.9600
C24 C25 1.382(5)
C24 C29 1.387(5)
C25 C26 1.436(6)
C25 H25 0.9300
C26 C27 1.339(8)
C26 H26 0.9300
C27 C28 1.331(7)
C27 O4 1.452(6)
C28 C29 1.387(5)
C28 H28 0.9300
C29 H29 0.9300
C30 O4 1.290(7)
C30 H30A 0.9600
C30 H30B 0.9600
C30 H30C 0.9600
C31 C36 1.397(5)
C31 C32 1.408(4)
C32 C33 1.366(5)
C32 H32 0.9300
C33 C34 1.389(6)
C33 H33 0.9300
C34 O5 1.351(4)
C34 C35 1.392(5)
C35 C36 1.372(5)
C35 H35 0.9300
C36 H36 0.9300
C37 O5 1.439(6)
C37 H37A 0.9600
C37 H37B 0.9600
C37 H37C 0.9600
C38 Cl2 1.707(8)
C38 Cl1 1.742(8)
C38 H38A 0.9700
C38 H38B 0.9700
C38' Cl2' 1.696(14)
C38' Cl1' 1.715(15)
C38' H38C 0.9700
C38' H38D 0.9700
